data_4078073
loop_
_publ_author_name
'Kirillov, Evgeny'
'Roisnel, Thierry'
'Carpentier, Jean-Fran\,cois'

_publ_section_title
;
 Synthesis and Structural Diversity of Group 4 Metal Complexes with
 Multidentate Tethered Phenoxy-Amidine and Phenoxy-Amidinate Ligands
;
_journal_issue 8
_journal_name_full Organometallics
_journal_page_first 3228
_journal_paper_doi 10.1021/om300076j
_journal_volume 31
_journal_year 2012
_chemical_absolute_configuration unk
_chemical_compound_source 'synthesis as described'
_chemical_formula_moiety 'C21 H36 N2 O'
_chemical_formula_sum 'C21 H36 N2 O'
_chemical_formula_weight 332.52
_chemical_name_systematic
;
 ?
;
_space_group_IT_number 4
_symmetry_cell_setting monoclinic
_symmetry_Int_Tables_number 4
_symmetry_space_group_name_Hall 'P 2yb'
_symmetry_space_group_name_H-M 'P 1 21 1'
_atom_sites_solution_hydrogens geom
_atom_sites_solution_primary direct
_atom_sites_solution_secondary difmap
_audit_conform_dict_location ftp://ftp.iucr.org/pub/cif_core.dic
_audit_conform_dict_name cif_core.dic
_audit_conform_dict_version 2.3
_audit_creation_date 2009-06-05T14:30:12-00:00
_audit_creation_method 'WinGX routine CIF_UPDATE'
_cell_angle_alpha 90
_cell_angle_beta 94.896(2)
_cell_angle_gamma 90
_cell_formula_units_Z 2
_cell_length_a 9.3588(4)
_cell_length_b 10.8077(5)
_cell_length_c 10.4727(5)
_cell_measurement_reflns_used 9047
_cell_measurement_temperature 100(2)
_cell_measurement_theta_max 27.46
_cell_measurement_theta_min 2.18
_cell_measurement_wavelength 0.71073
_cell_volume 1055.42(8)
_computing_cell_refinement 'Bruker SMART'
_computing_data_collection 'Bruker SAINT'
_computing_data_reduction 'Bruker SAINT'
_computing_molecular_graphics 'Ortep-3 for Windows (Farrugia, 1997)'
_computing_publication_material 'WinGX publication routines (Farrugia, 1999)'
_computing_structure_refinement 'SHELXL-97 (Sheldrick, 1997)'
_computing_structure_solution 'SIR97 (Altomare et al., 1999)'
_diffrn_ambient_temperature 100(2)
_diffrn_detector 'CCD plate'
_diffrn_measured_fraction_theta_full 0.996
_diffrn_measured_fraction_theta_max 0.996
_diffrn_measurement_device_type 'APEXII, Bruker-AXS'
_diffrn_measurement_method 'CCD rotation images, thin slices'
_diffrn_radiation_monochromator graphite
_diffrn_radiation_probe x-ray
_diffrn_radiation_type MoK\a
_diffrn_radiation_wavelength 0.71073
_diffrn_reflns_av_R_equivalents 0.0351
_diffrn_reflns_av_unetI/netI 0.0215
_diffrn_reflns_limit_h_max 12
_diffrn_reflns_limit_h_min -12
_diffrn_reflns_limit_k_max 14
_diffrn_reflns_limit_k_min -12
_diffrn_reflns_limit_l_max 13
_diffrn_reflns_limit_l_min -13
_diffrn_reflns_number 16719
_diffrn_reflns_theta_full 27.47
_diffrn_reflns_theta_max 27.47
_diffrn_reflns_theta_min 3.05
_exptl_absorpt_coefficient_mu 0.064
_exptl_absorpt_correction_T_max 0.984
_exptl_absorpt_correction_T_min 0.947
_exptl_absorpt_correction_type multi-scan
_exptl_absorpt_process_details
;
  [Sheldrick, G.M. (2002). SADABS Bruker AXS Inc., Madison, Wisconsin, USA]
;
_exptl_crystal_colour yellow
_exptl_crystal_density_diffrn 1.046
_exptl_crystal_density_method 'not measured'
_exptl_crystal_description prism
_exptl_crystal_F_000 368
_exptl_crystal_size_max 0.56
_exptl_crystal_size_mid 0.45
_exptl_crystal_size_min 0.25
_refine_diff_density_max 0.235
_refine_diff_density_min -0.166
_refine_diff_density_rms 0.033
_refine_ls_abs_structure_details 'Flack H D (1983), Acta Cryst. A39, 876-881'
_refine_ls_abs_structure_Flack -10(10)
_refine_ls_extinction_method none
_refine_ls_goodness_of_fit_ref 1.07
_refine_ls_hydrogen_treatment mixed
_refine_ls_matrix_type full
_refine_ls_number_parameters 231
_refine_ls_number_reflns 2540
_refine_ls_number_restraints 1
_refine_ls_restrained_S_all 1.07
_refine_ls_R_factor_all 0.0332
_refine_ls_R_factor_gt 0.0316
_refine_ls_shift/su_max 0.001
_refine_ls_shift/su_mean 0
_refine_ls_structure_factor_coef Fsqd
_refine_ls_weighting_details 'calc w=1/[\s^2^(Fo^2^)+(0.0489P)^2^+0.1186P] where P=(Fo^2^+2Fc^2^)/3'
_refine_ls_weighting_scheme calc
_refine_ls_wR_factor_gt 0.0812
_refine_ls_wR_factor_ref 0.0824
_reflns_number_gt 2432
_reflns_number_total 2540
_reflns_threshold_expression >2sigma(I)
_cod_data_source_file om300076j_si_001.cif
_cod_data_source_block (LONiPr)H2
_cod_original_sg_symbol_H-M 'P 21'
_cod_database_code 4078073

loop_
_symmetry_equiv_pos_as_xyz
'x, y, z'
'-x, y+1/2, -z'

loop_
_atom_site_label
_atom_site_type_symbol
_atom_site_fract_x
_atom_site_fract_y
_atom_site_fract_z
_atom_site_U_iso_or_equiv
_atom_site_adp_type
_atom_site_occupancy
_atom_site_symmetry_multiplicity
_atom_site_calc_flag
_atom_site_refinement_flags
C1 C 0.25909(15) 0.78901(14) 0.72626(13) 0.0148(3) Uani 1 1 d .
H1 H 0.2165 0.8555 0.6773 0.018 Uiso 1 1 calc R
C2 C 0.19394(14) 0.74740(13) 0.83234(12) 0.0143(3) Uani 1 1 d .
C3 C 0.04871(15) 0.79771(14) 0.86744(13) 0.0162(3) Uani 1 1 d .
C4 C 0.00791(17) 0.91865(17) 0.79651(16) 0.0263(3) Uani 1 1 d .
H4A H -0.0032 0.9031 0.704 0.039 Uiso 1 1 calc R
H4B H 0.0836 0.9802 0.8157 0.039 Uiso 1 1 calc R
H4C H -0.0826 0.9498 0.8246 0.039 Uiso 1 1 calc R
C5 C -0.06695(16) 0.70046(18) 0.83003(18) 0.0285(4) Uani 1 1 d .
H5A H -0.0427 0.6229 0.8752 0.043 Uiso 1 1 calc R
H5B H -0.072 0.6862 0.7373 0.043 Uiso 1 1 calc R
H5C H -0.16 0.7302 0.8537 0.043 Uiso 1 1 calc R
C6 C 0.05170(17) 0.82335(17) 1.01237(14) 0.0253(4) Uani 1 1 d .
H6A H -0.0402 0.8591 1.0318 0.038 Uiso 1 1 calc R
H6B H 0.1293 0.8816 1.0377 0.038 Uiso 1 1 calc R
H6C H 0.0679 0.7457 1.0597 0.038 Uiso 1 1 calc R
C7 C 0.26378(15) 0.65172(13) 0.90481(13) 0.0149(3) Uani 1 1 d .
H7 H 0.2191 0.6205 0.9763 0.018 Uiso 1 1 calc R
C8 C 0.39463(14) 0.60015(13) 0.87786(12) 0.0139(3) Uani 1 1 d .
C9 C 0.47118(14) 0.50241(14) 0.96626(13) 0.0157(3) Uani 1 1 d .
C10 C 0.49599(18) 0.38344(14) 0.89116(15) 0.0226(3) Uani 1 1 d .
H10A H 0.5575 0.4016 0.8223 0.034 Uiso 1 1 calc R
H10B H 0.4037 0.3512 0.8541 0.034 Uiso 1 1 calc R
H10C H 0.5426 0.3216 0.9491 0.034 Uiso 1 1 calc R
C11 C 0.61659(16) 0.55286(16) 1.02494(16) 0.0240(3) Uani 1 1 d .
H11A H 0.6776 0.5726 0.9562 0.036 Uiso 1 1 calc R
H11B H 0.6639 0.4902 1.0815 0.036 Uiso 1 1 calc R
H11C H 0.6006 0.6278 1.0744 0.036 Uiso 1 1 calc R
C12 C 0.38318(18) 0.46586(17) 1.07791(15) 0.0254(4) Uani 1 1 d .
H12A H 0.4349 0.4023 1.1301 0.038 Uiso 1 1 calc R
H12B H 0.2899 0.4332 1.0438 0.038 Uiso 1 1 calc R
H12C H 0.3686 0.5388 1.1309 0.038 Uiso 1 1 calc R
C13 C 0.45660(15) 0.64335(14) 0.76680(13) 0.0149(3) Uani 1 1 d .
O14 O 0.58343(11) 0.59572(11) 0.73648(10) 0.0205(2) Uani 1 1 d .
H14 H 0.6139 0.637 0.6764 0.031 Uiso 1 1 calc R
C15 C 0.38630(14) 0.73579(13) 0.68892(13) 0.0144(3) Uani 1 1 d .
C16 C 0.44716(15) 0.77760(14) 0.56948(13) 0.0155(3) Uani 1 1 d .
N17 N 0.58055(13) 0.75207(12) 0.55572(11) 0.0188(3) Uani 1 1 d .
C18 C 0.64628(16) 0.78341(16) 0.43689(14) 0.0199(3) Uani 1 1 d .
H18 H 0.5709 0.7793 0.3634 0.024 Uiso 1 1 calc R
C19 C 0.76143(19) 0.68764(18) 0.41628(17) 0.0297(4) Uani 1 1 d .
H19A H 0.7194 0.6046 0.4166 0.044 Uiso 1 1 calc R
H19B H 0.8386 0.6941 0.4853 0.044 Uiso 1 1 calc R
H19C H 0.8003 0.7026 0.3337 0.044 Uiso 1 1 calc R
C20 C 0.70761(17) 0.91433(17) 0.44525(15) 0.0250(3) Uani 1 1 d .
H20A H 0.781 0.9196 0.5176 0.037 Uiso 1 1 calc R
H20B H 0.6305 0.9733 0.4578 0.037 Uiso 1 1 calc R
H20C H 0.7507 0.9341 0.3657 0.037 Uiso 1 1 calc R
N21 N 0.35675(13) 0.84589(12) 0.48312(11) 0.0166(3) Uani 1 1 d .
H21 H 0.404(3) 0.881(3) 0.423(2) 0.05 Uiso 1 1 d .
C22 C 0.21958(15) 0.79193(15) 0.42585(13) 0.0182(3) Uani 1 1 d .
H22 H 0.1699 0.7511 0.4955 0.022 Uiso 1 1 calc R
C23 C 0.12521(16) 0.89682(18) 0.37015(16) 0.0263(3) Uani 1 1 d .
H23A H 0.1765 0.9429 0.3077 0.039 Uiso 1 1 calc R
H23B H 0.1018 0.9525 0.4392 0.039 Uiso 1 1 calc R
H23C H 0.0365 0.8625 0.3277 0.039 Uiso 1 1 calc R
C24 C 0.24658(18) 0.69479(16) 0.32477(15) 0.0249(3) Uani 1 1 d .
H24A H 0.3136 0.6324 0.3623 0.037 Uiso 1 1 calc R
H24B H 0.2876 0.7347 0.2523 0.037 Uiso 1 1 calc R
H24C H 0.1558 0.6549 0.2949 0.037 Uiso 1 1 calc R

loop_
_atom_site_aniso_label
_atom_site_aniso_U_11
_atom_site_aniso_U_22
_atom_site_aniso_U_33
_atom_site_aniso_U_23
_atom_site_aniso_U_13
_atom_site_aniso_U_12
C1 0.0155(6) 0.0146(6) 0.0138(6) -0.0007(5) -0.0021(5) -0.0004(5)
C2 0.0134(6) 0.0146(6) 0.0148(6) -0.0015(5) -0.0002(5) 0.0003(5)
C3 0.0140(6) 0.0186(7) 0.0159(6) 0.0015(5) 0.0015(5) 0.0021(6)
C4 0.0201(7) 0.0284(9) 0.0314(8) 0.0106(7) 0.0084(6) 0.0098(7)
C5 0.0170(7) 0.0312(9) 0.0374(9) -0.0046(8) 0.0026(6) -0.0035(7)
C6 0.0226(7) 0.0341(9) 0.0196(7) -0.0020(7) 0.0038(6) 0.0084(7)
C7 0.0161(7) 0.0155(7) 0.0132(6) 0.0005(5) 0.0009(5) -0.0009(5)
C8 0.0159(6) 0.0128(6) 0.0126(6) -0.0001(5) -0.0003(5) -0.0007(5)
C9 0.0163(7) 0.0152(7) 0.0156(7) 0.0014(5) 0.0012(5) 0.0018(6)
C10 0.0308(8) 0.0150(7) 0.0220(7) 0.0000(6) 0.0019(6) 0.0036(6)
C11 0.0218(7) 0.0217(7) 0.0272(8) 0.0027(6) -0.0054(6) 0.0020(6)
C12 0.0254(8) 0.0301(9) 0.0218(8) 0.0104(7) 0.0076(6) 0.0090(7)
C13 0.0136(6) 0.0155(6) 0.0156(6) -0.0014(5) 0.0018(5) 0.0006(5)
O14 0.0181(5) 0.0235(6) 0.0207(5) 0.0066(5) 0.0071(4) 0.0065(4)
C15 0.0151(6) 0.0144(7) 0.0135(6) 0.0000(5) 0.0004(5) -0.0009(5)
C16 0.0181(6) 0.0142(6) 0.0142(6) 0.0003(5) 0.0010(5) -0.0009(5)
N17 0.0190(6) 0.0210(7) 0.0168(6) 0.0037(5) 0.0041(5) 0.0010(5)
C18 0.0194(7) 0.0240(8) 0.0169(7) 0.0047(6) 0.0052(5) 0.0016(6)
C19 0.0308(8) 0.0303(9) 0.0297(8) 0.0051(7) 0.0133(7) 0.0071(8)
C20 0.0235(7) 0.0268(8) 0.0252(8) 0.0068(7) 0.0048(6) -0.0006(7)
N21 0.0159(6) 0.0191(6) 0.0146(5) 0.0036(5) -0.0002(4) -0.0021(5)
C22 0.0182(7) 0.0203(7) 0.0159(6) 0.0014(6) -0.0006(5) -0.0041(6)
C23 0.0186(7) 0.0303(9) 0.0289(8) -0.0012(7) -0.0042(6) 0.0032(7)
C24 0.0322(8) 0.0218(8) 0.0202(7) -0.0009(6) -0.0017(6) -0.0035(7)

loop_
_atom_type_symbol
_atom_type_description
_atom_type_scat_dispersion_real
_atom_type_scat_dispersion_imag
_atom_type_scat_source
C C 0.0033 0 'International Tables Vol C Tables 4.2.6.8 and 6.1.1.4'
H H 0 0 'International Tables Vol C Tables 4.2.6.8 and 6.1.1.4'
N N 0.0061 0 'International Tables Vol C Tables 4.2.6.8 and 6.1.1.4'
O O 0.0106 0 'International Tables Vol C Tables 4.2.6.8 and 6.1.1.4'

loop_
_geom_angle_atom_site_label_1
_geom_angle_atom_site_label_2
_geom_angle_atom_site_label_3
_geom_angle
C2 C1 C15 122.02(13)
C2 C1 H1 119
C15 C1 H1 119
C1 C2 C7 116.98(12)
C1 C2 C3 122.34(12)
C7 C2 C3 120.62(12)
C5 C3 C4 108.57(13)
C5 C3 C2 108.38(12)
C4 C3 C2 111.95(12)
C5 C3 C6 109.12(13)
C4 C3 C6 107.84(13)
C2 C3 C6 110.92(11)
C3 C4 H4A 109.5
C3 C4 H4B 109.5
H4A C4 H4B 109.5
C3 C4 H4C 109.5
H4A C4 H4C 109.5
H4B C4 H4C 109.5
C3 C5 H5A 109.5
C3 C5 H5B 109.5
H5A C5 H5B 109.5
C3 C5 H5C 109.5
H5A C5 H5C 109.5
H5B C5 H5C 109.5
C3 C6 H6A 109.5
C3 C6 H6B 109.5
H6A C6 H6B 109.5
C3 C6 H6C 109.5
H6A C6 H6C 109.5
H6B C6 H6C 109.5
C8 C7 C2 123.94(13)
C8 C7 H7 118
C2 C7 H7 118
C7 C8 C13 117.41(12)
C7 C8 C9 121.55(12)
C13 C8 C9 121.03(12)
C10 C9 C12 106.77(13)
C10 C9 C8 110.45(11)
C12 C9 C8 112.41(12)
C10 C9 C11 109.45(12)
C12 C9 C11 107.40(12)
C8 C9 C11 110.24(12)
C9 C10 H10A 109.5
C9 C10 H10B 109.5
H10A C10 H10B 109.5
C9 C10 H10C 109.5
H10A C10 H10C 109.5
H10B C10 H10C 109.5
C9 C11 H11A 109.5
C9 C11 H11B 109.5
H11A C11 H11B 109.5
C9 C11 H11C 109.5
H11A C11 H11C 109.5
H11B C11 H11C 109.5
C9 C12 H12A 109.5
C9 C12 H12B 109.5
H12A C12 H12B 109.5
C9 C12 H12C 109.5
H12A C12 H12C 109.5
H12B C12 H12C 109.5
O14 C13 C15 120.39(12)
O14 C13 C8 119.54(12)
C15 C13 C8 120.06(12)
C13 O14 H14 109.5
C1 C15 C13 119.40(12)
C1 C15 C16 120.20(12)
C13 C15 C16 120.40(12)
N17 C16 N21 125.16(13)
N17 C16 C15 117.99(12)
N21 C16 C15 116.80(12)
C16 N17 C18 121.29(12)
N17 C18 C19 108.35(12)
N17 C18 C20 110.27(13)
C19 C18 C20 111.78(13)
N17 C18 H18 108.8
C19 C18 H18 108.8
C20 C18 H18 108.8
C18 C19 H19A 109.5
C18 C19 H19B 109.5
H19A C19 H19B 109.5
C18 C19 H19C 109.5
H19A C19 H19C 109.5
H19B C19 H19C 109.5
C18 C20 H20A 109.5
C18 C20 H20B 109.5
H20A C20 H20B 109.5
C18 C20 H20C 109.5
H20A C20 H20C 109.5
H20B C20 H20C 109.5
C16 N21 C22 120.54(12)
C16 N21 H21 112.2(16)
C22 N21 H21 110.3(15)
N21 C22 C23 108.35(13)
N21 C22 C24 111.13(12)
C23 C22 C24 111.79(12)
N21 C22 H22 108.5
C23 C22 H22 108.5
C24 C22 H22 108.5
C22 C23 H23A 109.5
C22 C23 H23B 109.5
H23A C23 H23B 109.5
C22 C23 H23C 109.5
H23A C23 H23C 109.5
H23B C23 H23C 109.5
C22 C24 H24A 109.5
C22 C24 H24B 109.5
H24A C24 H24B 109.5
C22 C24 H24C 109.5
H24A C24 H24C 109.5
H24B C24 H24C 109.5

loop_
_geom_bond_atom_site_label_1
_geom_bond_atom_site_label_2
_geom_bond_distance
C1 C2 1.3870(19)
C1 C15 1.407(2)
C1 H1 0.95
C2 C7 1.410(2)
C2 C3 1.5373(19)
C3 C5 1.535(2)
C3 C4 1.536(2)
C3 C6 1.541(2)
C4 H4A 0.98
C4 H4B 0.98
C4 H4C 0.98
C5 H5A 0.98
C5 H5B 0.98
C5 H5C 0.98
C6 H6A 0.98
C6 H6B 0.98
C6 H6C 0.98
C7 C8 1.3960(19)
C7 H7 0.95
C8 C13 1.4221(18)
C8 C9 1.5404(19)
C9 C10 1.535(2)
C9 C12 1.538(2)
C9 C11 1.544(2)
C10 H10A 0.98
C10 H10B 0.98
C10 H10C 0.98
C11 H11A 0.98
C11 H11B 0.98
C11 H11C 0.98
C12 H12A 0.98
C12 H12B 0.98
C12 H12C 0.98
C13 O14 1.3561(17)
C13 C15 1.4159(19)
O14 H14 0.84
C15 C16 1.4882(19)
C16 N17 1.2985(19)
C16 N21 1.3957(18)
N17 C18 1.4740(18)
C18 C19 1.523(2)
C18 C20 1.527(2)
C18 H18 1
C19 H19A 0.98
C19 H19B 0.98
C19 H19C 0.98
C20 H20A 0.98
C20 H20B 0.98
C20 H20C 0.98
N21 C22 1.4888(18)
N21 H21 0.89(3)
C22 C23 1.522(2)
C22 C24 1.527(2)
C22 H22 1
C23 H23A 0.98
C23 H23B 0.98
C23 H23C 0.98
C24 H24A 0.98
C24 H24B 0.98
C24 H24C 0.98

loop_
_geom_torsion_atom_site_label_1
_geom_torsion_atom_site_label_2
_geom_torsion_atom_site_label_3
_geom_torsion_atom_site_label_4
_geom_torsion
C15 C1 C2 C7 2.3(2)
C15 C1 C2 C3 -174.89(13)
C1 C2 C3 C5 104.25(16)
C7 C2 C3 C5 -72.84(16)
C1 C2 C3 C4 -15.47(19)
C7 C2 C3 C4 167.44(13)
C1 C2 C3 C6 -135.97(14)
C7 C2 C3 C6 46.94(18)
C1 C2 C7 C8 1.9(2)
C3 C2 C7 C8 179.09(13)
C2 C7 C8 C13 -3.2(2)
C2 C7 C8 C9 175.45(13)
C7 C8 C9 C10 122.47(14)
C13 C8 C9 C10 -58.94(17)
C7 C8 C9 C12 3.34(19)
C13 C8 C9 C12 -178.08(13)
C7 C8 C9 C11 -116.45(15)
C13 C8 C9 C11 62.14(16)
C7 C8 C13 O14 -179.80(13)
C9 C8 C13 O14 1.6(2)
C7 C8 C13 C15 0.44(19)
C9 C8 C13 C15 -178.20(12)
C2 C1 C15 C13 -4.9(2)
C2 C1 C15 C16 175.86(12)
O14 C13 C15 C1 -176.32(13)
C8 C13 C15 C1 3.4(2)
O14 C13 C15 C16 2.9(2)
C8 C13 C15 C16 -177.33(12)
C1 C15 C16 N17 161.97(13)
C13 C15 C16 N17 -17.2(2)
C1 C15 C16 N21 -15.5(2)
C13 C15 C16 N21 165.24(13)
N21 C16 N17 C18 -6.5(2)
C15 C16 N17 C18 176.17(12)
C16 N17 C18 C19 -149.01(15)
C16 N17 C18 C20 88.36(17)
N17 C16 N21 C22 123.01(16)
C15 C16 N21 C22 -59.68(17)
C16 N21 C22 C23 163.04(12)
C16 N21 C22 C24 -73.77(16)

loop_
_cod_related_entry_id
_cod_related_entry_database
_cod_related_entry_code
1 ChemSpider 30659829
